data_2021641
loop_
_publ_author_name
'Qiao, Liang'
'Chen, Xiao-Gang'
'Gao, Ji-Xing'
'Ai, Yong'

_publ_section_title
;
 Three new quinuclidine-based structures: second harmonic generation
 response for 1,2-bis(1-azoniabicyclo[2.2.2]octan-3-ylidene)hydrazine
 dichloride
;
_journal_coeditor_code QS3081
_journal_issue 6
_journal_name_full 'Acta Crystallographica Section C'
_journal_page_first
;
;
_journal_paper_doi 10.1107/S2053229619005898
_journal_volume 75
_journal_year 2019
_chemical_formula_iupac 'C14 H22 N4'
_chemical_formula_moiety 'C14 H22 N4'
_chemical_formula_sum 'C14 H22 N4'
_chemical_formula_weight 246.36
_chemical_name_systematic
;
1,2-Bis(1-azabicyclo[2.2.2]oct-3-ylidene)hydrazine
;
_space_group_crystal_system orthorhombic
_space_group_IT_number 56
_space_group_name_Hall '-P 2ab 2ac'
_space_group_name_H-M_alt 'P c c n'
_symmetry_space_group_name_Hall '-P 2ab 2ac'
_symmetry_space_group_name_H-M 'P c c n'
_atom_sites_solution_hydrogens geom
_audit_creation_method SHELXL-2014/7
_cell_angle_alpha 90
_cell_angle_beta 90
_cell_angle_gamma 90
_cell_formula_units_Z 4
_cell_length_a 19.7143(13)
_cell_length_b 6.6047(4)
_cell_length_c 9.9924(6)
_cell_measurement_reflns_used 2940
_cell_measurement_temperature 288(2)
_cell_measurement_theta_max 30.6280
_cell_measurement_theta_min 3.2400
_cell_volume 1301.08(14)
_computing_cell_refinement
;
CrysAlis PRO (Rigaku OD, 2018)
;
_computing_data_collection
;
CrysAlis PRO (Rigaku OD, 2018)
;
_computing_data_reduction
;
CrysAlis PRO (Rigaku OD, 2018)
;
_computing_molecular_graphics
;
DIAMOND (Brandenburg & Putz, 2000)
;
_computing_publication_material
;
SHELXL2014 (Sheldrick, 2015b)
;
_computing_structure_refinement
;
SHELXL2014 (Sheldrick, 2015b)
;
_computing_structure_solution
;
SHELXT (Sheldrick, 2015a)
;
_diffrn_ambient_temperature 288(2)
_diffrn_measured_fraction_theta_full 0.999
_diffrn_measured_fraction_theta_max 0.784
_diffrn_measurement_device_type 'XtaLAB Synergy R, DW system, HyPix'
_diffrn_measurement_method '\w scans'
_diffrn_radiation_type MoK\a
_diffrn_radiation_wavelength 0.71073
_diffrn_reflns_av_R_equivalents 0.0257
_diffrn_reflns_av_unetI/netI 0.0237
_diffrn_reflns_limit_h_max 23
_diffrn_reflns_limit_h_min -28
_diffrn_reflns_limit_k_max 9
_diffrn_reflns_limit_k_min -7
_diffrn_reflns_limit_l_max 14
_diffrn_reflns_limit_l_min -11
_diffrn_reflns_number 6797
_diffrn_reflns_theta_full 25.242
_diffrn_reflns_theta_max 30.710
_diffrn_reflns_theta_min 3.253
_diffrn_source 'Rotating-anode X-ray tube'
_diffrn_standards_decay_% 0
_diffrn_standards_interval_count 0
_diffrn_standards_number 0
_exptl_absorpt_coefficient_mu 0.078
_exptl_absorpt_correction_T_max 0.985
_exptl_absorpt_correction_T_min 0.977
_exptl_absorpt_correction_type multi-scan
_exptl_absorpt_process_details
;
(CrysAlis PRO; Rigaku OD, 2018)
;
_exptl_crystal_colour colorless
_exptl_crystal_density_diffrn 1.258
_exptl_crystal_description bar
_exptl_crystal_F_000 536
_exptl_crystal_size_max 0.35
_exptl_crystal_size_mid 0.25
_exptl_crystal_size_min 0.2
_refine_diff_density_max 0.176
_refine_diff_density_min -0.162
_refine_ls_extinction_method none
_refine_ls_goodness_of_fit_ref 1.072
_refine_ls_hydrogen_treatment constr
_refine_ls_matrix_type full
_refine_ls_number_parameters 82
_refine_ls_number_reflns 2033
_refine_ls_number_restraints 0
_refine_ls_restrained_S_all 1.072
_refine_ls_R_factor_all 0.0560
_refine_ls_R_factor_gt 0.0411
_refine_ls_shift/su_max 0.000
_refine_ls_shift/su_mean 0.000
_refine_ls_structure_factor_coef Fsqd
_refine_ls_weighting_details 'w=1/[\s^2^(Fo^2^)+(0.0482P)^2^+0.2267P] where P=(Fo^2^+2Fc^2^)/3'
_refine_ls_weighting_scheme calc
_refine_ls_wR_factor_gt 0.1049
_refine_ls_wR_factor_ref 0.1120
_reflns_number_gt 1216
_reflns_number_total 2033
_reflns_threshold_expression 'I > 2\s(I)'
_cod_data_source_file qs3081sup1.cif
_cod_data_source_block PCCN
_cod_database_code 2021641
_shelx_space_group_comment
;
The symmetry employed for this shelxl refinement is uniquely defined
by the following loop, which should always be used as a source of
symmetry information in preference to the above space-group names.
They are only intended as comments.
;
_shelx_estimated_absorpt_t_min 0.91966
_shelx_estimated_absorpt_t_max 1.00000

loop_
_space_group_symop_operation_xyz
'x, y, z'
'-x+1/2, -y+1/2, z'
'-x, y+1/2, -z+1/2'
'x+1/2, -y, -z+1/2'
'-x, -y, -z'
'x-1/2, y-1/2, -z'
'x, -y-1/2, z-1/2'
'-x-1/2, y, z-1/2'

loop_
_atom_site_type_symbol
_atom_site_label
_atom_site_fract_x
_atom_site_fract_y
_atom_site_fract_z
_atom_site_U_iso_or_equiv
_atom_site_adp_type
_atom_site_calc_flag
_atom_site_occupancy
N N1 0.58882(5) 0.18453(15) 0.29148(11) 0.0438(3) Uani d 1
N N2 0.73834(5) 0.14848(15) 0.07517(10) 0.0431(3) Uani d 1
C C1 0.65099(6) 0.27017(19) 0.23467(13) 0.0416(3) Uani d 1
H H1A 0.6811 0.3114 0.3064 0.050 Uiso calc 1
H H1B 0.6399 0.3892 0.1822 0.050 Uiso calc 1
C C2 0.68635(6) 0.11736(17) 0.14723(11) 0.0363(3) Uani d 1
C C3 0.65173(6) -0.08475(18) 0.15064(13) 0.0420(3) Uani d 1
H H3 0.6763 -0.1850 0.0970 0.050 Uiso calc 1
C C4 0.64643(8) -0.1510(2) 0.29696(15) 0.0524(4) Uani d 1
H H4A 0.6227 -0.2793 0.3028 0.063 Uiso calc 1
H H4B 0.6914 -0.1682 0.3345 0.063 Uiso calc 1
C C5 0.57970(7) -0.0515(2) 0.09707(14) 0.0498(4) Uani d 1
H H5A 0.5814 -0.0097 0.0041 0.060 Uiso calc 1
H H5B 0.5540 -0.1764 0.1026 0.060 Uiso calc 1
C C6 0.54573(7) 0.1127(2) 0.18161(15) 0.0535(4) Uani d 1
H H6A 0.5342 0.2263 0.1244 0.064 Uiso calc 1
H H6B 0.5039 0.0594 0.2185 0.064 Uiso calc 1
C C7 0.60774(7) 0.0112(2) 0.37512(13) 0.0509(4) Uani d 1
H H7A 0.5670 -0.0483 0.4128 0.061 Uiso calc 1
H H7B 0.6357 0.0582 0.4487 0.061 Uiso calc 1

loop_
_atom_site_aniso_label
_atom_site_aniso_U_11
_atom_site_aniso_U_22
_atom_site_aniso_U_33
_atom_site_aniso_U_12
_atom_site_aniso_U_13
_atom_site_aniso_U_23
N1 0.0405(6) 0.0480(6) 0.0428(6) 0.0003(4) 0.0046(5) -0.0086(5)
N2 0.0359(6) 0.0513(6) 0.0420(6) -0.0056(4) 0.0000(4) -0.0048(5)
C1 0.0450(7) 0.0392(6) 0.0407(7) -0.0025(5) 0.0029(6) -0.0052(5)
C2 0.0344(6) 0.0419(6) 0.0326(6) -0.0019(5) -0.0029(5) -0.0044(5)
C3 0.0397(7) 0.0411(6) 0.0452(7) -0.0032(5) 0.0052(5) -0.0112(5)
C4 0.0537(8) 0.0466(7) 0.0569(9) 0.0003(6) -0.0019(7) 0.0061(6)
C5 0.0435(8) 0.0616(8) 0.0443(7) -0.0109(6) -0.0030(6) -0.0129(6)
C6 0.0375(7) 0.0637(9) 0.0593(9) 0.0055(6) -0.0071(6) -0.0082(7)
C7 0.0587(9) 0.0569(8) 0.0369(7) -0.0109(6) 0.0026(6) 0.0003(6)

loop_
_atom_type_symbol
_atom_type_description
_atom_type_scat_dispersion_real
_atom_type_scat_dispersion_imag
_atom_type_scat_source
C C 0.0033 0.0016 'International Tables Vol C Tables 4.2.6.8 and 6.1.1.4'
H H 0.0000 0.0000 'International Tables Vol C Tables 4.2.6.8 and 6.1.1.4'
N N 0.0061 0.0033 'International Tables Vol C Tables 4.2.6.8 and 6.1.1.4'

loop_
_geom_angle_atom_site_label_1
_geom_angle_atom_site_label_2
_geom_angle_atom_site_label_3
_geom_angle_site_symmetry_3
_geom_angle
C1 N1 C7 . 108.05(10)
C1 N1 C6 . 108.64(10)
C7 N1 C6 . 108.75(10)
C2 N2 N2 2_655 114.53(11)
N1 C1 C2 . 110.70(10)
N1 C1 H1A . 109.5
C2 C1 H1A . 109.5
N1 C1 H1B . 109.5
C2 C1 H1B . 109.5
H1A C1 H1B . 108.1
N2 C2 C3 . 121.63(11)
N2 C2 C1 . 126.47(11)
C3 C2 C1 . 111.88(10)
C2 C3 C4 . 107.90(10)
C2 C3 C5 . 106.63(11)
C4 C3 C5 . 108.14(11)
C2 C3 H3 . 111.3
C4 C3 H3 . 111.3
C5 C3 H3 . 111.3
C7 C4 C3 . 108.79(11)
C7 C4 H4A . 109.9
C3 C4 H4A . 109.9
C7 C4 H4B . 109.9
C3 C4 H4B . 109.9
H4A C4 H4B . 108.3
C6 C5 C3 . 108.32(10)
C6 C5 H5A . 110.0
C3 C5 H5A . 110.0
C6 C5 H5B . 110.0
C3 C5 H5B . 110.0
H5A C5 H5B . 108.4
N1 C6 C5 . 112.91(11)
N1 C6 H6A . 109.0
C5 C6 H6A . 109.0
N1 C6 H6B . 109.0
C5 C6 H6B . 109.0
H6A C6 H6B . 107.8
N1 C7 C4 . 112.50(10)
N1 C7 H7A . 109.1
C4 C7 H7A . 109.1
N1 C7 H7B . 109.1
C4 C7 H7B . 109.1
H7A C7 H7B . 107.8

loop_
_geom_bond_atom_site_label_1
_geom_bond_atom_site_label_2
_geom_bond_site_symmetry_2
_geom_bond_distance
N1 C1 . 1.4643(15)
N1 C7 . 1.4656(17)
N1 C6 . 1.4670(17)
N2 C2 . 1.2693(16)
N2 N2 2_655 1.418(2)
C1 C2 . 1.5060(16)
C1 H1A . 0.9700
C1 H1B . 0.9700
C2 C3 . 1.4996(16)
C3 C4 . 1.5296(19)
C3 C5 . 1.5335(18)
C3 H3 . 0.9800
C4 C7 . 1.5294(19)
C4 H4A . 0.9700
C4 H4B . 0.9700
C5 C6 . 1.5291(19)
C5 H5A . 0.9700
C5 H5B . 0.9700
C6 H6A . 0.9700
C6 H6B . 0.9700
C7 H7A . 0.9700
C7 H7B . 0.9700

_cod_database_fobs_code 2021641
